data_7243099
loop_
_publ_author_name
'Tseng, Tien-Wen'
'Luo, Tzuoo-Tsair'
'Tseng, Kuo-Yang'
'Hong, Yu-Xian'
'Huang, Guang-Cheng'

_publ_section_title
;
 Bent-bis(triazolyl)-based coordination polymers tuned by dicarboxylate
 ligands: syntheses, structures and properties
;
_journal_issue 31
_journal_name_full CrystEngComm
_journal_page_first 5293
_journal_page_last 5305
_journal_paper_doi 10.1039/D1CE00780G
_journal_volume 23
_journal_year 2021
_chemical_formula_sum 'C34 H26 Cd2 N6 O10'
_chemical_formula_weight 903.41
_space_group_crystal_system monoclinic
_space_group_IT_number 14
_space_group_name_Hall '-P 2yn'
_space_group_name_H-M_alt 'P 1 21/n 1'
_atom_sites_solution_hydrogens mixed
_audit_creation_method SHELXL-2018/3
_audit_update_record
;
2021-03-18 deposited with the CCDC.	2021-06-22 downloaded from the CCDC.
;
_cell_angle_alpha 90
_cell_angle_beta 95.172(4)
_cell_angle_gamma 90
_cell_formula_units_Z 4
_cell_length_a 7.8677(11)
_cell_length_b 25.794(4)
_cell_length_c 16.371(3)
_cell_measurement_reflns_used 9728
_cell_measurement_temperature 293(2)
_cell_measurement_theta_max 27.11
_cell_measurement_theta_min 2.5
_cell_volume 3308.8(9)
_computing_cell_refinement 'Bruker SAINT'
_computing_data_collection 'Bruker APEX2'
_computing_data_reduction 'Bruker SAINT'
_computing_structure_refinement 'SHELXL-2018/3 (Sheldrick, 2018)'
_computing_structure_solution 'SHELXS-97 (Sheldrick, 1990)'
_diffrn_ambient_temperature 293(2)
_diffrn_measured_fraction_theta_full 1.000
_diffrn_measured_fraction_theta_max 1.000
_diffrn_measurement_device_type 'Bruker APEX-II CCD'
_diffrn_measurement_method '\f and \w scans'
_diffrn_radiation_type MoK\a
_diffrn_radiation_wavelength 0.71073
_diffrn_reflns_av_R_equivalents 0.0425
_diffrn_reflns_av_unetI/netI 0.0183
_diffrn_reflns_Laue_measured_fraction_full 1.000
_diffrn_reflns_Laue_measured_fraction_max 1.000
_diffrn_reflns_limit_h_max 10
_diffrn_reflns_limit_h_min -10
_diffrn_reflns_limit_k_max 33
_diffrn_reflns_limit_k_min -33
_diffrn_reflns_limit_l_max 20
_diffrn_reflns_limit_l_min -20
_diffrn_reflns_number 86603
_diffrn_reflns_point_group_measured_fraction_full 1.000
_diffrn_reflns_point_group_measured_fraction_max 1.000
_diffrn_reflns_theta_full 25.242
_diffrn_reflns_theta_max 27.112
_diffrn_reflns_theta_min 1.478
_diffrn_source 'fine-focus sealed tube'
_exptl_absorpt_coefficient_mu 1.355
_exptl_absorpt_correction_T_max 1.0000
_exptl_absorpt_correction_T_min 0.9357
_exptl_absorpt_correction_type numerical
_exptl_absorpt_process_details
;
 SADABS 2016/2: Krause, L., Herbst-Irmer, R., Sheldrick G.M. & Stalke D.,
 J. Appl. Cryst. 48 (2015) 3-10
;
_exptl_crystal_colour colourless
_exptl_crystal_density_diffrn 1.814
_exptl_crystal_description needle
_exptl_crystal_F_000 1792
_exptl_crystal_size_max 0.319
_exptl_crystal_size_mid 0.257
_exptl_crystal_size_min 0.170
_refine_diff_density_max 0.372
_refine_diff_density_min -0.346
_refine_diff_density_rms 0.062
_refine_ls_extinction_method none
_refine_ls_goodness_of_fit_ref 1.044
_refine_ls_hydrogen_treatment mixed
_refine_ls_matrix_type full
_refine_ls_number_parameters 477
_refine_ls_number_reflns 7296
_refine_ls_number_restraints 1
_refine_ls_restrained_S_all 1.044
_refine_ls_R_factor_all 0.0216
_refine_ls_R_factor_gt 0.0184
_refine_ls_shift/su_max 0.003
_refine_ls_shift/su_mean 0.000
_refine_ls_structure_factor_coef Fsqd
_refine_ls_weighting_details 'w=1/[\s^2^(Fo^2^)+(0.0174P)^2^+2.5846P] where P=(Fo^2^+2Fc^2^)/3'
_refine_ls_weighting_scheme calc
_refine_ls_wR_factor_gt 0.0433
_refine_ls_wR_factor_ref 0.0448
_reflns_Friedel_coverage 0.000
_reflns_number_gt 6679
_reflns_number_total 7296
_reflns_threshold_expression 'I > 2\s(I)'
_cod_data_source_file d1ce00780g2.cif
_cod_data_source_block shelx_CCDC6
_cod_depositor_comments 'Adding full bibliography for 7243093--7243099.cif.'
_cod_original_cell_volume 3308.8(8)
_cod_original_sg_symbol_H-M 'P 21/n'
_cod_database_code 7243099
_shelx_shelxl_version_number 2018/3
_shelx_space_group_comment
;
The symmetry employed for this shelxl refinement is uniquely defined
by the following loop, which should always be used as a source of
symmetry information in preference to the above space-group names.
They are only intended as comments.
;
_shelx_estimated_absorpt_t_min 0.672
_shelx_estimated_absorpt_t_max 0.802

loop_
_space_group_symop_operation_xyz
'x, y, z'
'-x+1/2, y+1/2, -z+1/2'
'-x, -y, -z'
'x-1/2, -y-1/2, z-1/2'

loop_
_atom_site_label
_atom_site_type_symbol
_atom_site_fract_x
_atom_site_fract_y
_atom_site_fract_z
_atom_site_U_iso_or_equiv
_atom_site_adp_type
_atom_site_occupancy
_atom_site_site_symmetry_order
_atom_site_calc_flag
_atom_site_refinement_flags_posn
_atom_site_refinement_flags_adp
_atom_site_refinement_flags_occupancy
_atom_site_disorder_assembly
_atom_site_disorder_group
Cd1 Cd 1.34651(2) 0.08042(2) 0.16146(2) 0.01021(4) Uani 1 1 d . . . . .
Cd2 Cd 0.88537(2) 0.08396(2) 0.07792(2) 0.00979(4) Uani 1 1 d . . . . .
C1 C 1.0367(2) -0.06993(6) 0.18372(10) 0.0130(3) Uani 1 1 d . . . . .
C2 C 0.8807(2) -0.09637(7) 0.16687(10) 0.0154(3) Uani 1 1 d . . . . .
C3 C 0.8703(3) -0.14746(7) 0.19309(12) 0.0241(4) Uani 1 1 d . . . . .
H3 H 0.768424 -0.165431 0.181866 0.029 Uiso 1 1 calc R U . . .
C5 C 1.0071(3) -0.17238(8) 0.23540(12) 0.0291(5) Uani 1 1 d . . . . .
H5 H 0.996544 -0.206562 0.252290 0.035 Uiso 1 1 calc R U . . .
C6 C 1.1593(3) -0.14620(8) 0.25241(12) 0.0261(4) Uani 1 1 d . . . . .
H6 H 1.251172 -0.162452 0.281630 0.031 Uiso 1 1 calc R U . . .
C7 C 1.0628(2) -0.01403(6) 0.16070(9) 0.0118(3) Uani 1 1 d . . . . .
C8 C 0.7305(2) -0.07372(7) 0.11491(10) 0.0155(3) Uani 1 1 d . . . . .
H8A H 0.709543 -0.038780 0.133465 0.019 Uiso 1 1 calc R U . . .
H8B H 0.629628 -0.094302 0.121824 0.019 Uiso 1 1 calc R U . . .
C9 C 0.7613(2) -0.07236(6) 0.02438(10) 0.0122(3) Uani 1 1 d . . . . .
C10 C 0.8809(2) 0.20854(7) 0.21415(11) 0.0149(3) Uani 1 1 d . . . . .
C11 C 0.7249(2) 0.20334(6) 0.16594(11) 0.0144(3) Uani 1 1 d . . . . .
C12 C 0.6625(2) 0.24443(7) 0.11636(11) 0.0186(4) Uani 1 1 d . . . . .
H12 H 0.558095 0.240987 0.085332 0.022 Uiso 1 1 calc R U . . .
C13 C 0.7534(2) 0.29020(7) 0.11263(13) 0.0238(4) Uani 1 1 d . . . . .
H13 H 0.712565 0.316847 0.077947 0.029 Uiso 1 1 calc R U . . .
C14 C 0.9059(2) 0.29586(7) 0.16115(13) 0.0258(4) Uani 1 1 d . . . . .
H14 H 0.966779 0.326710 0.159870 0.031 Uiso 1 1 calc R U . . .
C15 C 0.9679(2) 0.25572(7) 0.21154(12) 0.0206(4) Uani 1 1 d . . . . .
H15 H 1.069602 0.260239 0.244356 0.025 Uiso 1 1 calc R U . . .
C16 C 0.6164(2) 0.15532(7) 0.16559(10) 0.0139(3) Uani 1 1 d . . . . .
C17 C 0.9579(2) 0.16640(7) 0.26976(10) 0.0150(3) Uani 1 1 d . . . . .
H17A H 0.867034 0.143720 0.284390 0.018 Uiso 1 1 calc R U . . .
H17B H 1.008650 0.182245 0.319878 0.018 Uiso 1 1 calc R U . . .
C18 C 1.0929(2) 0.13367(6) 0.23299(10) 0.0121(3) Uani 1 1 d . . . . .
C19 C 1.7713(2) -0.03931(6) 0.40570(10) 0.0135(3) Uani 1 1 d . . . . .
C20 C 1.9374(2) -0.03492(7) 0.38442(11) 0.0171(4) Uani 1 1 d . . . . .
H20 H 1.959367 -0.019534 0.335088 0.020 Uiso 1 1 calc R U . . .
C21 C 2.0708(2) -0.05383(7) 0.43779(11) 0.0172(4) Uani 1 1 d . . . . .
H21 H 2.182960 -0.051228 0.424485 0.021 Uiso 1 1 calc R U . . .
C22 C 2.0349(2) -0.07648(6) 0.51064(10) 0.0151(3) Uani 1 1 d . . . . .
C23 C 1.8694(2) -0.08303(7) 0.53043(11) 0.0168(4) Uani 1 1 d . . . . .
H23 H 1.847538 -0.099834 0.578647 0.020 Uiso 1 1 calc R U . . .
C24 C 1.7356(2) -0.06414(7) 0.47729(11) 0.0171(4) Uani 1 1 d . . . . .
H24 H 1.623291 -0.068135 0.489700 0.020 Uiso 1 1 calc R U . . .
C25 C 1.6378(2) 0.01211(6) 0.28604(10) 0.0122(3) Uani 1 1 d . . . . .
H25 H 1.733757 0.017830 0.258020 0.015 Uiso 1 1 calc R U . . .
C26 C 1.3879(2) 0.01211(7) 0.32352(10) 0.0162(3) Uani 1 1 d . . . . .
H26 H 1.272119 0.019164 0.324064 0.019 Uiso 1 1 calc R U . . .
C27 C 2.4608(2) -0.22070(7) 0.54577(11) 0.0156(3) Uani 1 1 d . . . . .
C28 C 2.3203(2) -0.21269(7) 0.48949(12) 0.0215(4) Uani 1 1 d . . . . .
H28 H 2.293581 -0.236687 0.447910 0.026 Uiso 1 1 calc R U . . .
C29 C 2.2198(2) -0.16891(7) 0.49534(11) 0.0200(4) Uani 1 1 d . . . . .
H29 H 2.124351 -0.163621 0.458496 0.024 Uiso 1 1 calc R U . . .
C30 C 2.2635(2) -0.13315(6) 0.55679(10) 0.0135(3) Uani 1 1 d . . . . .
C31 C 2.4062(2) -0.14077(7) 0.61206(11) 0.0171(4) Uani 1 1 d . . . . .
H31 H 2.435380 -0.116185 0.652469 0.020 Uiso 1 1 calc R U . . .
C32 C 2.5047(2) -0.18479(7) 0.60702(11) 0.0173(4) Uani 1 1 d . . . . .
H32 H 2.599339 -0.190265 0.644292 0.021 Uiso 1 1 calc R U . . .
C33 C 2.5207(2) -0.30882(7) 0.49551(11) 0.0171(4) Uani 1 1 d . . . . .
H33 H 2.418368 -0.313919 0.463425 0.021 Uiso 1 1 calc R U . . .
C34 C 2.7649(2) -0.31814(7) 0.55614(11) 0.0208(4) Uani 1 1 d . . . . .
H34 H 2.869341 -0.333037 0.573921 0.025 Uiso 1 1 calc R U . . .
C037 C 1.1743(2) -0.09558(7) 0.22567(11) 0.0193(4) Uani 1 1 d . . . . .
H037 H 1.277946 -0.078385 0.235864 0.023 Uiso 1 1 calc R U . . .
N1 N 1.48304(17) 0.03034(5) 0.26403(8) 0.0127(3) Uani 1 1 d . . . . .
N2 N 1.63479(17) -0.01594(5) 0.35509(8) 0.0129(3) Uani 1 1 d . . . . .
N3 N 1.47302(18) -0.01617(6) 0.37990(9) 0.0174(3) Uani 1 1 d . . . . .
N4 N 2.64778(19) -0.34262(6) 0.50392(9) 0.0158(3) Uani 1 1 d . . . . .
N5 N 2.56060(18) -0.26651(6) 0.53964(9) 0.0160(3) Uani 1 1 d . . . . .
N6 N 2.7199(2) -0.27168(6) 0.57991(10) 0.0223(3) Uani 1 1 d . . . . .
O1 O 1.20935(14) -0.00092(4) 0.14304(7) 0.0133(2) Uani 1 1 d . . . . .
O2 O 0.93874(15) 0.01678(4) 0.16479(7) 0.0139(2) Uani 1 1 d . . . . .
O3 O 0.63034(15) -0.07928(5) -0.02622(7) 0.0146(2) Uani 1 1 d . . . . .
O4 O 0.90878(14) -0.06421(5) 0.00623(7) 0.0150(2) Uani 1 1 d . . . . .
O5 O 1.09075(14) 0.13037(4) 0.15500(7) 0.0121(2) Uani 1 1 d . . . . .
O6 O 1.20155(15) 0.11074(5) 0.27942(7) 0.0177(3) Uani 1 1 d . . . . .
O7 O 0.68170(15) 0.11046(4) 0.16069(7) 0.0149(2) Uani 1 1 d . . . . .
O8 O 0.45941(15) 0.16208(5) 0.16972(8) 0.0191(3) Uani 1 1 d . . . . .
O9 O 2.16878(16) -0.08930(5) 0.56939(7) 0.0169(3) Uani 1 1 d . . . . .
O10 O 0.68069(16) 0.04124(5) 0.00068(8) 0.0167(3) Uani 1 1 d D . . . .
H10A H 0.584(3) 0.0523(10) -0.0030(16) 0.042(8) Uiso 1 1 d D . . . .
H10B H 0.700(3) 0.0333(10) -0.0461(12) 0.038(7) Uiso 1 1 d D . . . .

loop_
_atom_site_aniso_label
_atom_site_aniso_U_11
_atom_site_aniso_U_22
_atom_site_aniso_U_33
_atom_site_aniso_U_23
_atom_site_aniso_U_13
_atom_site_aniso_U_12
Cd1 0.00900(6) 0.01209(6) 0.00940(6) -0.00039(4) 0.00002(4) 0.00067(4)
Cd2 0.00817(6) 0.01112(6) 0.01008(6) -0.00008(4) 0.00077(4) -0.00063(4)
C1 0.0162(8) 0.0142(8) 0.0088(7) 0.0002(6) 0.0014(6) 0.0016(6)
C2 0.0189(9) 0.0183(8) 0.0094(8) 0.0006(6) 0.0025(6) -0.0035(7)
C3 0.0306(11) 0.0221(10) 0.0199(9) 0.0034(7) 0.0047(8) -0.0089(8)
C5 0.0458(13) 0.0176(9) 0.0245(10) 0.0088(8) 0.0068(9) -0.0007(9)
C6 0.0342(11) 0.0225(10) 0.0211(10) 0.0065(8) -0.0004(8) 0.0097(8)
C7 0.0119(8) 0.0158(8) 0.0073(7) -0.0018(6) -0.0007(6) 0.0001(6)
C8 0.0121(8) 0.0223(9) 0.0124(8) -0.0013(7) 0.0027(6) -0.0049(7)
C9 0.0128(8) 0.0117(8) 0.0123(8) 0.0001(6) 0.0025(6) 0.0012(6)
C10 0.0123(8) 0.0153(8) 0.0177(8) -0.0038(7) 0.0052(6) 0.0013(6)
C11 0.0119(8) 0.0143(8) 0.0176(8) -0.0019(6) 0.0049(6) 0.0004(6)
C12 0.0123(8) 0.0192(9) 0.0244(9) 0.0011(7) 0.0030(7) 0.0044(7)
C13 0.0210(9) 0.0181(9) 0.0331(11) 0.0064(8) 0.0065(8) 0.0035(7)
C14 0.0199(10) 0.0149(9) 0.0433(12) 0.0005(8) 0.0074(8) -0.0035(7)
C15 0.0138(8) 0.0182(9) 0.0298(10) -0.0047(8) 0.0023(7) -0.0011(7)
C16 0.0138(8) 0.0173(8) 0.0109(8) -0.0023(6) 0.0027(6) -0.0012(7)
C17 0.0144(8) 0.0176(8) 0.0133(8) -0.0031(6) 0.0023(6) 0.0013(7)
C18 0.0098(8) 0.0127(8) 0.0138(8) -0.0013(6) 0.0016(6) -0.0042(6)
C19 0.0131(8) 0.0151(8) 0.0120(8) -0.0005(6) -0.0001(6) 0.0033(6)
C20 0.0171(9) 0.0220(9) 0.0128(8) 0.0040(7) 0.0048(7) 0.0035(7)
C21 0.0122(8) 0.0208(9) 0.0191(9) 0.0008(7) 0.0037(7) 0.0031(7)
C22 0.0162(9) 0.0152(8) 0.0132(8) -0.0022(6) -0.0023(7) 0.0053(6)
C23 0.0196(9) 0.0189(9) 0.0121(8) 0.0027(7) 0.0028(7) 0.0024(7)
C24 0.0150(9) 0.0221(9) 0.0145(8) 0.0017(7) 0.0037(7) 0.0019(7)
C25 0.0116(8) 0.0149(8) 0.0104(8) -0.0006(6) 0.0017(6) -0.0005(6)
C26 0.0116(8) 0.0216(9) 0.0153(8) 0.0021(7) 0.0014(6) 0.0002(7)
C27 0.0162(8) 0.0141(8) 0.0163(8) -0.0008(7) 0.0006(7) 0.0033(7)
C28 0.0223(10) 0.0199(9) 0.0208(9) -0.0089(7) -0.0064(7) 0.0028(7)
C29 0.0169(9) 0.0219(9) 0.0198(9) -0.0038(7) -0.0065(7) 0.0028(7)
C30 0.0130(8) 0.0138(8) 0.0141(8) 0.0003(6) 0.0028(6) 0.0025(6)
C31 0.0176(9) 0.0167(8) 0.0161(9) -0.0052(7) -0.0029(7) 0.0010(7)
C32 0.0154(9) 0.0181(9) 0.0174(9) -0.0029(7) -0.0043(7) 0.0031(7)
C33 0.0164(9) 0.0163(8) 0.0185(9) -0.0039(7) 0.0009(7) 0.0007(7)
C34 0.0210(9) 0.0187(9) 0.0215(9) -0.0021(7) -0.0048(7) 0.0060(7)
C037 0.0200(9) 0.0202(9) 0.0171(9) 0.0007(7) -0.0015(7) 0.0033(7)
N1 0.0118(7) 0.0141(7) 0.0121(7) -0.0002(5) 0.0001(5) -0.0009(5)
N2 0.0109(7) 0.0173(7) 0.0106(7) 0.0011(5) 0.0013(5) 0.0007(5)
N3 0.0107(7) 0.0254(8) 0.0166(7) 0.0040(6) 0.0036(6) 0.0012(6)
N4 0.0168(7) 0.0149(7) 0.0159(7) -0.0010(6) 0.0018(6) 0.0014(6)
N5 0.0157(7) 0.0145(7) 0.0170(7) -0.0032(6) -0.0024(6) 0.0028(6)
N6 0.0201(8) 0.0199(8) 0.0250(8) -0.0040(6) -0.0095(6) 0.0063(6)
O1 0.0106(6) 0.0148(6) 0.0142(6) -0.0020(5) 0.0002(4) -0.0018(4)
O2 0.0134(6) 0.0146(6) 0.0139(6) 0.0021(5) 0.0027(5) 0.0021(5)
O3 0.0123(6) 0.0196(6) 0.0118(6) -0.0018(5) 0.0002(5) -0.0009(5)
O4 0.0105(6) 0.0223(6) 0.0126(6) 0.0017(5) 0.0027(5) 0.0008(5)
O5 0.0104(5) 0.0148(6) 0.0110(6) -0.0023(4) 0.0007(4) -0.0011(4)
O6 0.0170(6) 0.0227(6) 0.0133(6) 0.0018(5) 0.0009(5) 0.0060(5)
O7 0.0148(6) 0.0122(6) 0.0184(6) 0.0003(5) 0.0062(5) 0.0000(5)
O8 0.0098(6) 0.0191(6) 0.0288(7) -0.0038(5) 0.0041(5) -0.0016(5)
O9 0.0176(6) 0.0178(6) 0.0145(6) -0.0028(5) -0.0032(5) 0.0079(5)
O10 0.0103(6) 0.0221(7) 0.0176(7) -0.0081(5) 0.0005(5) 0.0002(5)

loop_
_atom_type_symbol
_atom_type_description
_atom_type_scat_dispersion_real
_atom_type_scat_dispersion_imag
_atom_type_scat_source
Cd Cd -0.8075 1.2024 'International Tables Vol C Tables 4.2.6.8 and 6.1.1.4'
C C 0.0033 0.0016 'International Tables Vol C Tables 4.2.6.8 and 6.1.1.4'
H H 0.0000 0.0000 'International Tables Vol C Tables 4.2.6.8 and 6.1.1.4'
N N 0.0061 0.0033 'International Tables Vol C Tables 4.2.6.8 and 6.1.1.4'
O O 0.0106 0.0060 'International Tables Vol C Tables 4.2.6.8 and 6.1.1.4'

loop_
_geom_angle_atom_site_label_1
_geom_angle_atom_site_label_2
_geom_angle_atom_site_label_3
_geom_angle
_geom_angle_site_symmetry_1
_geom_angle_site_symmetry_3
_geom_angle_publ_flag
O3 Cd1 O8 90.28(4) 3_755 1_655 ?
O3 Cd1 N1 129.71(5) 3_755 . ?
O8 Cd1 N1 108.67(5) 1_655 . ?
O3 Cd1 O1 86.51(4) 3_755 . ?
O8 Cd1 O1 174.39(4) 1_655 . ?
N1 Cd1 O1 76.89(4) . . ?
O3 Cd1 O5 96.14(4) 3_755 . ?
O8 Cd1 O5 80.01(4) 1_655 . ?
N1 Cd1 O5 132.15(4) . . ?
O1 Cd1 O5 95.75(4) . . ?
O3 Cd1 O6 150.06(4) 3_755 . ?
O8 Cd1 O6 82.28(4) 1_655 . ?
N1 Cd1 O6 79.90(5) . . ?
O1 Cd1 O6 98.27(4) . . ?
O5 Cd1 O6 54.06(4) . . ?
O10 Cd2 O2 93.52(5) . . ?
O10 Cd2 O4 93.59(5) . 3_755 ?
O2 Cd2 O4 96.17(4) . 3_755 ?
O10 Cd2 O7 88.58(5) . . ?
O2 Cd2 O7 87.52(4) . . ?
O4 Cd2 O7 175.59(4) 3_755 . ?
O10 Cd2 O5 177.96(4) . . ?
O2 Cd2 O5 88.41(4) . . ?
O4 Cd2 O5 86.87(4) 3_755 . ?
O7 Cd2 O5 90.83(4) . . ?
O10 Cd2 N4 92.16(5) . 2_855 ?
O2 Cd2 N4 174.31(5) . 2_855 ?
O4 Cd2 N4 83.24(5) 3_755 2_855 ?
O7 Cd2 N4 92.85(5) . 2_855 ?
O5 Cd2 N4 85.91(5) . 2_855 ?
C037 C1 C2 119.35(16) . . ?
C037 C1 C7 117.29(15) . . ?
C2 C1 C7 123.33(15) . . ?
C3 C2 C1 118.20(17) . . ?
C3 C2 C8 118.40(16) . . ?
C1 C2 C8 123.13(15) . . ?
C5 C3 C2 121.98(18) . . ?
C5 C3 H3 119.0 . . ?
C2 C3 H3 119.0 . . ?
C6 C5 C3 119.64(18) . . ?
C6 C5 H5 120.2 . . ?
C3 C5 H5 120.2 . . ?
C5 C6 C037 119.62(18) . . ?
C5 C6 H6 120.2 . . ?
C037 C6 H6 120.2 . . ?
O1 C7 O2 124.75(15) . . ?
O1 C7 C1 117.52(14) . . ?
O2 C7 C1 117.61(14) . . ?
C2 C8 C9 111.84(14) . . ?
C2 C8 H8A 109.2 . . ?
C9 C8 H8A 109.2 . . ?
C2 C8 H8B 109.2 . . ?
C9 C8 H8B 109.2 . . ?
H8A C8 H8B 107.9 . . ?
O4 C9 O3 125.88(15) . . ?
O4 C9 C8 118.08(15) . . ?
O3 C9 C8 116.04(14) . . ?
C15 C10 C11 118.10(16) . . ?
C15 C10 C17 118.32(16) . . ?
C11 C10 C17 123.57(15) . . ?
C12 C11 C10 119.85(16) . . ?
C12 C11 C16 116.94(15) . . ?
C10 C11 C16 123.20(15) . . ?
C13 C12 C11 121.10(17) . . ?
C13 C12 H12 119.4 . . ?
C11 C12 H12 119.4 . . ?
C12 C13 C14 119.25(18) . . ?
C12 C13 H13 120.4 . . ?
C14 C13 H13 120.4 . . ?
C15 C14 C13 120.21(17) . . ?
C15 C14 H14 119.9 . . ?
C13 C14 H14 119.9 . . ?
C14 C15 C10 121.44(17) . . ?
C14 C15 H15 119.3 . . ?
C10 C15 H15 119.3 . . ?
O8 C16 O7 122.34(16) . . ?
O8 C16 C11 116.50(15) . . ?
O7 C16 C11 121.15(15) . . ?
C10 C17 C18 114.65(14) . . ?
C10 C17 H17A 108.6 . . ?
C18 C17 H17A 108.6 . . ?
C10 C17 H17B 108.6 . . ?
C18 C17 H17B 108.6 . . ?
H17A C17 H17B 107.6 . . ?
O6 C18 O5 121.76(15) . . ?
O6 C18 C17 119.24(15) . . ?
O5 C18 C17 119.00(14) . . ?
C24 C19 C20 121.13(16) . . ?
C24 C19 N2 119.10(15) . . ?
C20 C19 N2 119.71(15) . . ?
C19 C20 C21 119.21(16) . . ?
C19 C20 H20 120.4 . . ?
C21 C20 H20 120.4 . . ?
C22 C21 C20 119.29(16) . . ?
C22 C21 H21 120.4 . . ?
C20 C21 H21 120.4 . . ?
C21 C22 C23 121.71(16) . . ?
C21 C22 O9 119.59(16) . . ?
C23 C22 O9 118.48(16) . . ?
C22 C23 C24 119.13(16) . . ?
C22 C23 H23 120.4 . . ?
C24 C23 H23 120.4 . . ?
C19 C24 C23 119.40(16) . . ?
C19 C24 H24 120.3 . . ?
C23 C24 H24 120.3 . . ?
N1 C25 N2 109.55(14) . . ?
N1 C25 H25 125.2 . . ?
N2 C25 H25 125.2 . . ?
N3 C26 N1 114.59(15) . . ?
N3 C26 H26 122.7 . . ?
N1 C26 H26 122.7 . . ?
C32 C27 C28 120.79(16) . . ?
C32 C27 N5 120.10(15) . . ?
C28 C27 N5 119.10(15) . . ?
C29 C28 C27 119.98(16) . . ?
C29 C28 H28 120.0 . . ?
C27 C28 H28 120.0 . . ?
C30 C29 C28 119.13(16) . . ?
C30 C29 H29 120.4 . . ?
C28 C29 H29 120.4 . . ?
O9 C30 C29 123.51(15) . . ?
O9 C30 C31 115.70(15) . . ?
C29 C30 C31 120.75(16) . . ?
C32 C31 C30 120.10(16) . . ?
C32 C31 H31 120.0 . . ?
C30 C31 H31 120.0 . . ?
C31 C32 C27 119.23(16) . . ?
C31 C32 H32 120.4 . . ?
C27 C32 H32 120.4 . . ?
N4 C33 N5 110.15(16) . . ?
N4 C33 H33 124.9 . . ?
N5 C33 H33 124.9 . . ?
N6 C34 N4 115.13(16) . . ?
N6 C34 H34 122.4 . . ?
N4 C34 H34 122.4 . . ?
C6 C037 C1 121.18(18) . . ?
C6 C037 H037 119.4 . . ?
C1 C037 H037 119.4 . . ?
C25 N1 C26 103.49(14) . . ?
C25 N1 Cd1 138.89(11) . . ?
C26 N1 Cd1 117.62(11) . . ?
C25 N2 N3 109.80(13) . . ?
C25 N2 C19 130.20(14) . . ?
N3 N2 C19 119.71(13) . . ?
C26 N3 N2 102.57(14) . . ?
C33 N4 C34 102.87(15) . . ?
C33 N4 Cd2 115.64(11) . 2_845 ?
C34 N4 Cd2 141.18(12) . 2_845 ?
C33 N5 N6 110.03(14) . . ?
C33 N5 C27 127.79(15) . . ?
N6 N5 C27 122.16(14) . . ?
C34 N6 N5 101.82(14) . . ?
C7 O1 Cd1 128.68(10) . . ?
C7 O2 Cd2 123.33(10) . . ?
C9 O3 Cd1 120.77(10) . 3_755 ?
C9 O4 Cd2 146.96(11) . 3_755 ?
C18 O5 Cd2 121.95(10) . . ?
C18 O5 Cd1 93.24(9) . . ?
Cd2 O5 Cd1 106.99(5) . . ?
C18 O6 Cd1 90.75(10) . . ?
C16 O7 Cd2 128.04(11) . . ?
C16 O8 Cd1 104.36(11) . 1_455 ?
C30 O9 C22 118.27(13) . . ?
Cd2 O10 H10A 119.4(19) . . ?
Cd2 O10 H10B 117.9(17) . . ?
H10A O10 H10B 105(2) . . ?

loop_
_geom_bond_atom_site_label_1
_geom_bond_atom_site_label_2
_geom_bond_distance
_geom_bond_site_symmetry_2
_geom_bond_publ_flag
Cd1 O3 2.2379(12) 3_755 ?
Cd1 O8 2.2851(13) 1_655 ?
Cd1 N1 2.3059(14) . ?
Cd1 O1 2.3663(12) . ?
Cd1 O5 2.3836(11) . ?
Cd1 O6 2.4575(12) . ?
Cd2 O10 2.2448(12) . ?
Cd2 O2 2.2569(12) . ?
Cd2 O4 2.2764(12) 3_755 ?
Cd2 O7 2.2941(12) . ?
Cd2 O5 2.2954(11) . ?
Cd2 N4 2.3209(15) 2_855 ?
C1 C037 1.396(2) . ?
C1 C2 1.409(2) . ?
C1 C7 1.509(2) . ?
C2 C3 1.391(3) . ?
C2 C8 1.510(2) . ?
C3 C5 1.384(3) . ?
C3 H3 0.9300 . ?
C5 C6 1.381(3) . ?
C5 H5 0.9300 . ?
C6 C037 1.385(3) . ?
C6 H6 0.9300 . ?
C7 O1 1.260(2) . ?
C7 O2 1.265(2) . ?
C8 C9 1.523(2) . ?
C8 H8A 0.9700 . ?
C8 H8B 0.9700 . ?
C9 O4 1.242(2) . ?
C9 O3 1.275(2) . ?
C10 C15 1.399(2) . ?
C10 C11 1.405(2) . ?
C10 C17 1.509(2) . ?
C11 C12 1.397(2) . ?
C11 C16 1.504(2) . ?
C12 C13 1.385(3) . ?
C12 H12 0.9300 . ?
C13 C14 1.386(3) . ?
C13 H13 0.9300 . ?
C14 C15 1.385(3) . ?
C14 H14 0.9300 . ?
C15 H15 0.9300 . ?
C16 O8 1.255(2) . ?
C16 O7 1.271(2) . ?
C17 C18 1.523(2) . ?
C17 H17A 0.9700 . ?
C17 H17B 0.9700 . ?
C18 O6 1.241(2) . ?
C18 O5 1.278(2) . ?
C19 C24 1.386(2) . ?
C19 C20 1.387(2) . ?
C19 N2 1.429(2) . ?
C20 C21 1.392(2) . ?
C20 H20 0.9300 . ?
C21 C22 1.380(2) . ?
C21 H21 0.9300 . ?
C22 C23 1.381(3) . ?
C22 O9 1.400(2) . ?
C23 C24 1.392(2) . ?
C23 H23 0.9300 . ?
C24 H24 0.9300 . ?
C25 N1 1.324(2) . ?
C25 N2 1.344(2) . ?
C25 H25 0.9300 . ?
C26 N3 1.312(2) . ?
C26 N1 1.364(2) . ?
C26 H26 0.9300 . ?
C27 C32 1.386(2) . ?
C27 C28 1.389(2) . ?
C27 N5 1.427(2) . ?
C28 C29 1.387(3) . ?
C28 H28 0.9300 . ?
C29 C30 1.385(2) . ?
C29 H29 0.9300 . ?
C30 O9 1.380(2) . ?
C30 C31 1.391(2) . ?
C31 C32 1.381(2) . ?
C31 H31 0.9300 . ?
C32 H32 0.9300 . ?
C33 N4 1.324(2) . ?
C33 N5 1.331(2) . ?
C33 H33 0.9300 . ?
C34 N6 1.318(2) . ?
C34 N4 1.355(2) . ?
C34 H34 0.9300 . ?
C037 H037 0.9300 . ?
N2 N3 1.3705(19) . ?
N5 N6 1.369(2) . ?
O10 H10A 0.812(19) . ?
O10 H10B 0.819(19) . ?

loop_
_geom_torsion_atom_site_label_1
_geom_torsion_atom_site_label_2
_geom_torsion_atom_site_label_3
_geom_torsion_atom_site_label_4
_geom_torsion
_geom_torsion_site_symmetry_1
_geom_torsion_site_symmetry_2
_geom_torsion_site_symmetry_3
_geom_torsion_site_symmetry_4
_geom_torsion_publ_flag
C037 C1 C2 C3 0.1(2) . . . . ?
C7 C1 C2 C3 -178.20(16) . . . . ?
C037 C1 C2 C8 -173.89(16) . . . . ?
C7 C1 C2 C8 7.8(3) . . . . ?
C1 C2 C3 C5 0.6(3) . . . . ?
C8 C2 C3 C5 174.86(18) . . . . ?
C2 C3 C5 C6 -0.1(3) . . . . ?
C3 C5 C6 C037 -1.1(3) . . . . ?
C037 C1 C7 O1 33.5(2) . . . . ?
C2 C1 C7 O1 -148.19(16) . . . . ?
C037 C1 C7 O2 -142.81(16) . . . . ?
C2 C1 C7 O2 35.5(2) . . . . ?
C3 C2 C8 C9 -101.60(19) . . . . ?
C1 C2 C8 C9 72.3(2) . . . . ?
C2 C8 C9 O4 -34.4(2) . . . . ?
C2 C8 C9 O3 146.32(15) . . . . ?
C15 C10 C11 C12 1.0(2) . . . . ?
C17 C10 C11 C12 179.72(16) . . . . ?
C15 C10 C11 C16 -177.84(16) . . . . ?
C17 C10 C11 C16 0.9(3) . . . . ?
C10 C11 C12 C13 1.2(3) . . . . ?
C16 C11 C12 C13 -179.97(16) . . . . ?
C11 C12 C13 C14 -2.3(3) . . . . ?
C12 C13 C14 C15 1.2(3) . . . . ?
C13 C14 C15 C10 0.9(3) . . . . ?
C11 C10 C15 C14 -2.0(3) . . . . ?
C17 C10 C15 C14 179.18(17) . . . . ?
C12 C11 C16 O8 -44.2(2) . . . . ?
C10 C11 C16 O8 134.68(17) . . . . ?
C12 C11 C16 O7 135.29(17) . . . . ?
C10 C11 C16 O7 -45.9(2) . . . . ?
C15 C10 C17 C18 -83.66(19) . . . . ?
C11 C10 C17 C18 97.59(19) . . . . ?
C10 C17 C18 O6 156.15(15) . . . . ?
C10 C17 C18 O5 -24.2(2) . . . . ?
C24 C19 C20 C21 -2.8(3) . . . . ?
N2 C19 C20 C21 174.38(16) . . . . ?
C19 C20 C21 C22 0.0(3) . . . . ?
C20 C21 C22 C23 3.0(3) . . . . ?
C20 C21 C22 O9 -171.53(15) . . . . ?
C21 C22 C23 C24 -3.0(3) . . . . ?
O9 C22 C23 C24 171.53(15) . . . . ?
C20 C19 C24 C23 2.8(3) . . . . ?
N2 C19 C24 C23 -174.44(15) . . . . ?
C22 C23 C24 C19 0.1(3) . . . . ?
C32 C27 C28 C29 -1.4(3) . . . . ?
N5 C27 C28 C29 178.79(17) . . . . ?
C27 C28 C29 C30 1.2(3) . . . . ?
C28 C29 C30 O9 -177.77(17) . . . . ?
C28 C29 C30 C31 0.1(3) . . . . ?
O9 C30 C31 C32 176.90(16) . . . . ?
C29 C30 C31 C32 -1.1(3) . . . . ?
C30 C31 C32 C27 0.9(3) . . . . ?
C28 C27 C32 C31 0.4(3) . . . . ?
N5 C27 C32 C31 -179.83(16) . . . . ?
C5 C6 C037 C1 1.8(3) . . . . ?
C2 C1 C037 C6 -1.3(3) . . . . ?
C7 C1 C037 C6 177.10(17) . . . . ?
N2 C25 N1 C26 0.37(18) . . . . ?
N2 C25 N1 Cd1 180.00(12) . . . . ?
N3 C26 N1 C25 -0.4(2) . . . . ?
N3 C26 N1 Cd1 179.87(12) . . . . ?
N1 C25 N2 N3 -0.24(19) . . . . ?
N1 C25 N2 C19 -173.90(15) . . . . ?
C24 C19 N2 C25 176.33(17) . . . . ?
C20 C19 N2 C25 -0.9(3) . . . . ?
C24 C19 N2 N3 3.2(2) . . . . ?
C20 C19 N2 N3 -174.06(16) . . . . ?
N1 C26 N3 N2 0.3(2) . . . . ?
C25 N2 N3 C26 -0.01(18) . . . . ?
C19 N2 N3 C26 174.41(15) . . . . ?
N5 C33 N4 C34 0.5(2) . . . . ?
N5 C33 N4 Cd2 -174.40(11) . . . 2_845 ?
N6 C34 N4 C33 -0.5(2) . . . . ?
N6 C34 N4 Cd2 172.13(14) . . . 2_845 ?
N4 C33 N5 N6 -0.4(2) . . . . ?
N4 C33 N5 C27 178.38(16) . . . . ?
C32 C27 N5 C33 166.56(18) . . . . ?
C28 C27 N5 C33 -13.7(3) . . . . ?
C32 C27 N5 N6 -14.8(3) . . . . ?
C28 C27 N5 N6 164.92(17) . . . . ?
N4 C34 N6 N5 0.3(2) . . . . ?
C33 N5 N6 C34 0.0(2) . . . . ?
C27 N5 N6 C34 -178.81(16) . . . . ?
O2 C7 O1 Cd1 26.4(2) . . . . ?
C1 C7 O1 Cd1 -149.66(11) . . . . ?
O1 C7 O2 Cd2 37.9(2) . . . . ?
C1 C7 O2 Cd2 -146.09(11) . . . . ?
O4 C9 O3 Cd1 2.3(2) . . . 3_755 ?
C8 C9 O3 Cd1 -178.49(10) . . . 3_755 ?
O3 C9 O4 Cd2 -40.0(3) . . . 3_755 ?
C8 C9 O4 Cd2 140.84(16) . . . 3_755 ?
O6 C18 O5 Cd2 107.88(15) . . . . ?
C17 C18 O5 Cd2 -71.80(17) . . . . ?
O6 C18 O5 Cd1 -4.47(16) . . . . ?
C17 C18 O5 Cd1 175.85(13) . . . . ?
O5 C18 O6 Cd1 4.33(16) . . . . ?
C17 C18 O6 Cd1 -176.00(13) . . . . ?
O8 C16 O7 Cd2 136.99(14) . . . . ?
C11 C16 O7 Cd2 -42.4(2) . . . . ?
O7 C16 O8 Cd1 -1.95(19) . . . 1_455 ?
C11 C16 O8 Cd1 177.49(12) . . . 1_455 ?
C29 C30 O9 C22 -9.0(2) . . . . ?
C31 C30 O9 C22 173.04(16) . . . . ?
C21 C22 O9 C30 -77.1(2) . . . . ?
C23 C22 O9 C30 108.28(18) . . . . ?
